data_4020805
loop_
_publ_author_name
'J. Marin'
'C. Didierjean'
'A. Aubry'
'J.-R. Casimir'
'J.-P. Briand'
'G. Guichard'

_publ_section_title
;
 Synthesis of Enantiopure 4-Hydroxypipecolate and 4-Hydroxylysine
 Derivatives from a Common 4,6-Dioxopiperidinecarboxylate Precursor
;
_journal_name_full 'Journal of Organic Chemistry'
_journal_page_first 130
_journal_page_last 141
_journal_paper_doi 10.1021/jo0353886
_journal_volume 69
_journal_year 2004
_chemical_formula_sum 'C15 H23 N O6'
_chemical_formula_weight 313.34
_chemical_name_common
;
enol form of 4,6-dioxopipridine 4a
;
_space_group_IT_number 4
_symmetry_cell_setting monoclinic
_symmetry_space_group_name_Hall 'P 2yb'
_symmetry_space_group_name_H-M 'P 1 21 1'
_cell_angle_alpha 90.00
_cell_angle_beta 98.870(4)
_cell_angle_gamma 90.00
_cell_formula_units_Z 2
_cell_length_a 6.1880(5)
_cell_length_b 9.6290(8)
_cell_length_c 14.7320(12)
_cell_measurement_temperature 293(2)
_cell_volume 867.30(12)
_diffrn_ambient_temperature 293(2)
_exptl_crystal_density_diffrn 1.200
_cod_original_sg_symbol_H-M 'P 21'
_cod_database_code 4020805

loop_
_symmetry_equiv_pos_as_xyz
'x, y, z'
'-x, y+1/2, -z'

loop_
_atom_site_label
_atom_site_type_symbol
_atom_site_fract_x
_atom_site_fract_y
_atom_site_fract_z
_atom_site_U_iso_or_equiv
_atom_site_adp_type
_atom_site_occupancy
_atom_site_symmetry_multiplicity
_atom_site_calc_flag
_atom_site_refinement_flags
_atom_site_disorder_assembly
_atom_site_disorder_group
O2 O 0.4382(3) 0.4569(2) 0.41538(15) 0.0660(6) Uani 1 1 d . . .
O1 O 0.8355(3) 0.0422(2) 0.47686(14) 0.0629(6) Uani 1 1 d . . .
H1 H 0.7281 0.0168 0.4988 0.094 Uiso 1 1 calc R . .
O6 O 0.6327(3) 0.33364(18) 0.20167(12) 0.0533(5) Uani 1 1 d . . .
O4 O 0.9059(3) 0.59965(18) 0.28265(12) 0.0562(5) Uani 1 1 d . . .
O3 O 0.7065(3) 0.6687(2) 0.39060(14) 0.0666(6) Uani 1 1 d . . .
O5 O 0.9017(4) 0.1751(2) 0.20742(15) 0.0728(6) Uani 1 1 d . . .
N1 N 0.7684(3) 0.4363(2) 0.36601(13) 0.0432(5) Uani 1 1 d . . .
C4 C 0.7979(4) 0.1682(3) 0.43952(17) 0.0469(6) Uani 1 1 d . . .
C3 C 0.9880(4) 0.2255(3) 0.40180(17) 0.0469(6) Uani 1 1 d . . .
H3A H 1.0609 0.1515 0.3737 0.056 Uiso 1 1 calc R . .
H3B H 1.0916 0.2648 0.4513 0.056 Uiso 1 1 calc R . .
C2 C 0.9150(4) 0.3368(2) 0.33085(16) 0.0426(5) Uani 1 1 d . . .
H2 H 1.0458 0.3879 0.3202 0.051 Uiso 1 1 calc R . .
C5 C 0.6146(4) 0.2422(3) 0.43784(18) 0.0504(6) Uani 1 1 d . . .
H5 H 0.4945 0.2004 0.4575 0.061 Uiso 1 1 calc R . .
C7 C 0.7846(4) 0.5796(3) 0.34940(16) 0.0453(6) Uani 1 1 d . . .
C6 C 0.5959(4) 0.3831(3) 0.40691(16) 0.0456(6) Uani 1 1 d . . .
C12 C 0.8156(4) 0.2711(3) 0.23983(18) 0.0475(6) Uani 1 1 d . . .
C8 C 0.9592(5) 0.7418(3) 0.2547(2) 0.0601(7) Uani 1 1 d . . .
C13 C 0.5131(5) 0.2885(3) 0.11149(19) 0.0656(8) Uani 1 1 d . . .
C11 C 1.1018(6) 0.8134(4) 0.3320(3) 0.0833(10) Uani 1 1 d . . .
H11A H 1.2308 0.7588 0.3508 0.125 Uiso 1 1 calc R . .
H11B H 1.0231 0.8242 0.3828 0.125 Uiso 1 1 calc R . .
H11C H 1.1430 0.9031 0.3119 0.125 Uiso 1 1 calc R . .
C15 C 0.3307(7) 0.3948(5) 0.0960(3) 0.0962(13) Uani 1 1 d . . .
H15A H 0.3917 0.4854 0.0901 0.144 Uiso 1 1 calc R . .
H15B H 0.2519 0.3941 0.1473 0.144 Uiso 1 1 calc R . .
H15C H 0.2328 0.3724 0.0409 0.144 Uiso 1 1 calc R . .
C14 C 0.6612(7) 0.3011(6) 0.0391(2) 0.1071(15) Uani 1 1 d . . .
H14A H 0.7131 0.3949 0.0375 0.161 Uiso 1 1 calc R . .
H14B H 0.5809 0.2772 -0.0199 0.161 Uiso 1 1 calc R . .
H14C H 0.7833 0.2394 0.0536 0.161 Uiso 1 1 calc R . .
C9 C 0.7526(7) 0.8210(5) 0.2210(4) 0.1064(14) Uani 1 1 d . . .
H9A H 0.6675 0.7707 0.1716 0.160 Uiso 1 1 calc R . .
H9B H 0.7891 0.9108 0.1994 0.160 Uiso 1 1 calc R . .
H9C H 0.6693 0.8319 0.2704 0.160 Uiso 1 1 calc R . .
C10 C 1.0864(8) 0.7117(4) 0.1761(3) 0.1055(15) Uani 1 1 d . . .
H10A H 0.9925 0.6658 0.1272 0.158 Uiso 1 1 calc R . .
H10B H 1.2088 0.6529 0.1977 0.158 Uiso 1 1 calc R . .
H10C H 1.1378 0.7973 0.1538 0.158 Uiso 1 1 calc R . .
C16 C 0.4204(7) 0.1462(5) 0.1209(4) 0.1049(14) Uani 1 1 d . . .
H16A H 0.3291 0.1472 0.1680 0.157 Uiso 1 1 calc R . .
H16B H 0.5377 0.0812 0.1372 0.157 Uiso 1 1 calc R . .
H16C H 0.3352 0.1190 0.0636 0.157 Uiso 1 1 calc R . .

loop_
_atom_site_aniso_label
_atom_site_aniso_U_11
_atom_site_aniso_U_22
_atom_site_aniso_U_33
_atom_site_aniso_U_23
_atom_site_aniso_U_13
_atom_site_aniso_U_12
O2 0.0540(11) 0.0668(13) 0.0825(14) 0.0003(11) 0.0270(10) 0.0124(10)
O1 0.0528(11) 0.0582(13) 0.0808(14) 0.0262(10) 0.0203(9) 0.0029(9)
O6 0.0643(11) 0.0482(11) 0.0469(9) -0.0045(8) 0.0064(8) 0.0118(9)
O4 0.0770(13) 0.0385(10) 0.0576(12) 0.0032(8) 0.0241(9) 0.0011(9)
O3 0.0808(14) 0.0483(11) 0.0768(14) -0.0086(11) 0.0316(11) 0.0089(11)
O5 0.0855(14) 0.0647(14) 0.0683(13) -0.0153(11) 0.0124(11) 0.0259(12)
N1 0.0457(11) 0.0392(11) 0.0467(12) -0.0017(9) 0.0136(8) 0.0017(9)
C4 0.0449(13) 0.0484(14) 0.0475(14) 0.0074(12) 0.0078(10) 0.0003(12)
C3 0.0427(13) 0.0463(14) 0.0525(14) 0.0061(11) 0.0097(11) 0.0044(11)
C2 0.0404(11) 0.0390(13) 0.0509(13) 0.0022(11) 0.0148(10) 0.0032(10)
C5 0.0435(14) 0.0541(16) 0.0551(14) 0.0085(12) 0.0125(11) -0.0045(12)
C7 0.0490(13) 0.0408(14) 0.0471(13) -0.0014(11) 0.0100(11) 0.0046(11)
C6 0.0397(13) 0.0541(15) 0.0442(13) -0.0023(11) 0.0106(10) 0.0035(11)
C12 0.0552(15) 0.0394(14) 0.0508(14) 0.0010(11) 0.0180(12) 0.0059(12)
C8 0.084(2) 0.0401(14) 0.0590(16) 0.0082(13) 0.0192(14) -0.0009(14)
C13 0.0784(19) 0.0634(19) 0.0514(16) -0.0126(14) -0.0015(13) 0.0100(16)
C11 0.103(2) 0.063(2) 0.086(2) -0.0020(18) 0.0208(19) -0.024(2)
C15 0.094(2) 0.103(3) 0.081(2) -0.010(2) -0.018(2) 0.031(2)
C14 0.122(3) 0.148(4) 0.0513(19) -0.001(2) 0.0130(19) 0.026(3)
C9 0.108(3) 0.085(3) 0.121(3) 0.051(3) 0.000(2) 0.017(2)
C10 0.171(4) 0.067(2) 0.096(3) 0.005(2) 0.075(3) -0.019(3)
C16 0.099(3) 0.078(3) 0.127(4) -0.019(2) -0.016(2) -0.008(2)

loop_
_geom_bond_atom_site_label_1
_geom_bond_atom_site_label_2
_geom_bond_distance
_geom_bond_site_symmetry_2
_geom_bond_publ_flag
O2 C6 1.229(3) . ?
O1 C4 1.338(3) . ?
O1 H1 0.8200 . ?
O6 C12 1.328(3) . ?
O6 C13 1.483(3) . ?
O4 C7 1.340(3) . ?
O4 C8 1.481(3) . ?
O3 C7 1.195(3) . ?
O5 C12 1.203(3) . ?
N1 C6 1.401(3) . ?
N1 C7 1.408(3) . ?
N1 C2 1.467(3) . ?
C4 C5 1.337(4) . ?
C4 C3 1.483(3) . ?
C3 C2 1.516(3) . ?
C3 H3A 0.9700 . ?
C3 H3B 0.9700 . ?
C2 C12 1.524(4) . ?
C2 H2 0.9800 . ?
C5 C6 1.430(4) . ?
C5 H5 0.9300 . ?
C8 C11 1.497(5) . ?
C8 C9 1.506(5) . ?
C8 C10 1.525(5) . ?
C13 C16 1.500(6) . ?
C13 C14 1.515(5) . ?
C13 C15 1.515(5) . ?
C11 H11A 0.9600 . ?
C11 H11B 0.9600 . ?
C11 H11C 0.9600 . ?
C15 H15A 0.9600 . ?
C15 H15B 0.9600 . ?
C15 H15C 0.9600 . ?
C14 H14A 0.9600 . ?
C14 H14B 0.9600 . ?
C14 H14C 0.9600 . ?
C9 H9A 0.9600 . ?
C9 H9B 0.9600 . ?
C9 H9C 0.9600 . ?
C10 H10A 0.9600 . ?
C10 H10B 0.9600 . ?
C10 H10C 0.9600 . ?
C16 H16A 0.9600 . ?
C16 H16B 0.9600 . ?
C16 H16C 0.9600 . ?

loop_
_cod_related_entry_id
_cod_related_entry_database
_cod_related_entry_code
1 ChemSpider 21176807
